data_7046303
loop_
_publ_author_name
'Chorazy, Szymon'
'Charytanowicz, Tomasz'
'Wang, Junhao'
'Ohkoshi, Shin-Ichi'
'Sieklucka, Barbara'

_publ_section_title
;
 Hybrid organic-inorganic connectivity of
 Nd<sup>III</sup>(pyrazine-N,N'-dioxide)[Co<sup>III</sup>(CN)<sub>6</sub>]<sup>3-</sup>
 coordination chains for creating near-infrared emissive Nd(iii) showing
 field-induced slow magnetic relaxation.
;
_journal_issue 24
_journal_name_full 'Dalton transactions (Cambridge, England : 2003)'
_journal_page_first 7870
_journal_page_last 7874
_journal_paper_doi 10.1039/c8dt01464g
_journal_volume 47
_journal_year 2018
_chemical_formula_moiety 'C10 H12 Co N8 Nd O6, C2 H2 N O, 4(H2 O)'
_chemical_formula_sum 'C12 H22 Co N9 Nd O11'
_chemical_formula_weight 671.55
_space_group_IT_number 2
_space_group_name_Hall '-P 1'
_space_group_name_H-M_alt 'P -1'
_symmetry_cell_setting triclinic
_symmetry_Int_Tables_number 2
_symmetry_space_group_name_Hall '-P 1'
_symmetry_space_group_name_H-M 'P -1'
_atom_sites_solution_hydrogens difmap
_audit_conform_dict_location ftp://ftp.iucr.org/pub/cif_core.dic
_audit_conform_dict_name cif_core.dic
_audit_conform_dict_version 2.4.3
_audit_creation_date 2017-06-02T10:44:57-00:00
_audit_creation_method 'WinGX routine CIF_UPDATE'
_audit_update_record
;
2018-05-01 deposited with the CCDC.
2018-05-11 downloaded from the CCDC.
;
_cell_angle_alpha 76.1670(10)
_cell_angle_beta 75.0010(10)
_cell_angle_gamma 90.050(2)
_cell_formula_units_Z 2
_cell_length_a 8.5982(2)
_cell_length_b 10.1946(2)
_cell_length_c 14.0611(4)
_cell_measurement_reflns_used 17373
_cell_measurement_temperature 120(2)
_cell_measurement_theta_max 25.051
_cell_measurement_theta_min 2.251
_cell_measurement_wavelength 0.71073
_cell_volume 1153.42(5)
_computing_data_collection 'APEX 3 (Bruker 2016)'
_computing_molecular_graphics 'Ortep for Windows (Farrugia, 2012)'
_computing_publication_material 'WinGX publication routines (Farrugia, 2012)'
_computing_structure_refinement 'SHELXL-2014/7 (Sheldrick, 2014)'
_computing_structure_solution 'SHELXT 2014/5 (Sheldrick, 2014)'
_diffrn_ambient_temperature 120(2)
_diffrn_measured_fraction_theta_full 0.998
_diffrn_measured_fraction_theta_max 0.998
_diffrn_measurement_device_type 'D8Quest Eco Photon50'
_diffrn_measurement_method \w
_diffrn_radiation_monochromator graphite
_diffrn_radiation_probe x-ray
_diffrn_radiation_type MoK\a
_diffrn_radiation_wavelength 0.71073
_diffrn_reflns_av_R_equivalents 0.0461
_diffrn_reflns_av_unetI/netI 0.0355
_diffrn_reflns_Laue_measured_fraction_full 0.998
_diffrn_reflns_Laue_measured_fraction_max 0.998
_diffrn_reflns_limit_h_max 10
_diffrn_reflns_limit_h_min -10
_diffrn_reflns_limit_k_max 12
_diffrn_reflns_limit_k_min -12
_diffrn_reflns_limit_l_max 16
_diffrn_reflns_limit_l_min -16
_diffrn_reflns_number 17373
_diffrn_reflns_point_group_measured_fraction_full 0.998
_diffrn_reflns_point_group_measured_fraction_max 0.998
_diffrn_reflns_theta_full 25.051
_diffrn_reflns_theta_max 25.051
_diffrn_reflns_theta_min 2.251
_diffrn_standards_decay_% 0
_diffrn_standards_interval_time 0
_diffrn_standards_number 0
_exptl_absorpt_coefficient_mu 3.016
_exptl_absorpt_correction_T_max 0.889
_exptl_absorpt_correction_T_min 0.644
_exptl_absorpt_correction_type multi-scan
_exptl_absorpt_process_details 'ABSCOR (Rigaku, 1995)'
_exptl_crystal_colour colorless
_exptl_crystal_density_diffrn 1.934
_exptl_crystal_density_method 'not measured'
_exptl_crystal_description plate
_exptl_crystal_F_000 664
_exptl_crystal_size_max 0.16
_exptl_crystal_size_mid 0.08
_exptl_crystal_size_min 0.04
_refine_diff_density_max 0.798
_refine_diff_density_min -0.878
_refine_diff_density_rms 0.162
_refine_ls_extinction_method none
_refine_ls_goodness_of_fit_ref 1.193
_refine_ls_hydrogen_treatment refall
_refine_ls_matrix_type full
_refine_ls_number_constraints 0
_refine_ls_number_parameters 395
_refine_ls_number_reflns 4073
_refine_ls_number_restraints 18
_refine_ls_restrained_S_all 1.191
_refine_ls_R_factor_all 0.0325
_refine_ls_R_factor_gt 0.0237
_refine_ls_shift/su_max 0
_refine_ls_shift/su_mean 0
_refine_ls_structure_factor_coef Fsqd
_refine_ls_weighting_details 'w=1/[\s^2^(Fo^2^)+(0.0441P)^2^] where P=(Fo^2^+2Fc^2^)/3'
_refine_ls_weighting_scheme calc
_refine_ls_wR_factor_gt 0.0575
_refine_ls_wR_factor_ref 0.0784
_reflns_Friedel_coverage 0
_reflns_number_gt 3604
_reflns_number_total 4073
_reflns_threshold_expression 'I > 2\s(I)'
_cod_data_source_file c8dt01464g2.cif
_cod_data_source_block shelx
_cod_depositor_comments 'Adding full bibliography for 7046303.cif.'
_cod_database_code 7046303

loop_
_symmetry_equiv_pos_as_xyz
'x, y, z'
'-x, -y, -z'

loop_
_atom_site_label
_atom_site_type_symbol
_atom_site_fract_x
_atom_site_fract_y
_atom_site_fract_z
_atom_site_U_iso_or_equiv
_atom_site_adp_type
_atom_site_occupancy
_atom_site_site_symmetry_order
_atom_site_calc_flag
_atom_site_refinement_flags_posn
Nd1 Nd 0.32684(3) 0.28865(2) 0.32015(2) 0.00615(9) Uani 1 1 d .
Co1 Co 0.83501(7) 0.64947(6) 0.29768(4) 0.00662(14) Uani 1 1 d .
O4 O 0.3885(4) 0.4795(3) 0.1599(3) 0.0143(7) Uani 1 1 d D
O3 O 0.5723(4) 0.2358(3) 0.1978(3) 0.0158(7) Uani 1 1 d D
O6 O 1.0830(4) 0.1706(3) 0.4498(2) 0.0127(7) Uani 1 1 d .
O1 O 0.1490(4) 0.2370(4) 0.2179(3) 0.0149(7) Uani 1 1 d D
O2 O 0.3261(4) 0.0446(3) 0.3089(3) 0.0175(8) Uani 1 1 d D
O5 O 0.4642(4) 0.1586(3) 0.4423(2) 0.0137(7) Uani 1 1 d .
O8 O 0.9035(4) 0.3490(4) 0.1322(3) 0.0164(7) Uani 1 1 d D
N8 N 0.9311(4) 0.1703(4) 0.4475(3) 0.0094(8) Uani 1 1 d .
O11 O 0.6828(5) 0.5446(4) 0.0244(3) 0.0273(9) Uani 1 1 d D
N3 N 1.0820(5) 0.8658(4) 0.2940(3) 0.0140(9) Uani 1 1 d .
O10 O 0.3652(4) 0.7484(4) 0.1724(3) 0.0218(8) Uani 1 1 d D
N1 N 1.0941(5) 0.4498(4) 0.3165(3) 0.0113(8) Uani 1 1 d .
N2 N 0.5864(5) 0.8604(4) 0.2772(3) 0.0145(9) Uani 1 1 d .
N6 N 0.7225(5) 0.6009(4) 0.5272(3) 0.0147(9) Uani 1 1 d .
O9 O 0.5364(4) 0.1404(4) 0.0415(3) 0.0221(8) Uani 1 1 d D
N5 N 0.5805(5) 0.4365(4) 0.3068(3) 0.0117(8) Uani 1 1 d .
C3 C 0.9866(5) 0.7845(5) 0.2952(3) 0.0084(9) Uani 1 1 d .
C2 C 0.6800(5) 0.7810(5) 0.2847(3) 0.0097(9) Uani 1 1 d .
O7 O 0.2141(4) 0.0807(4) 0.0853(3) 0.0281(9) Uani 1 1 d .
C1 C 0.9928(5) 0.5223(4) 0.3109(3) 0.0075(9) Uani 1 1 d .
N7 N 0.6155(4) 0.1638(4) 0.4441(3) 0.0107(8) Uani 1 1 d .
C5 C 0.6789(5) 0.5153(5) 0.3032(3) 0.0089(9) Uani 1 1 d .
C6 C 0.7636(5) 0.6174(4) 0.4407(4) 0.0097(9) Uani 1 1 d .
C9 C 0.8748(6) 0.0834(5) 0.4034(3) 0.0113(9) Uani 1 1 d .
N9 N 0.1091(5) 0.0398(4) 0.0440(3) 0.0153(9) Uani 1 1 d .
N4 N 0.9581(5) 0.6814(4) 0.0697(3) 0.0169(9) Uani 1 1 d .
C10 C 0.7177(6) 0.0806(5) 0.4014(3) 0.0117(10) Uani 1 1 d .
C4 C 0.9101(5) 0.6747(4) 0.1551(4) 0.0099(9) Uani 1 1 d .
C8 C 0.8303(5) 0.2548(4) 0.4907(3) 0.0090(9) Uani 1 1 d .
C12 C -0.0496(6) 0.0328(5) 0.0895(4) 0.0125(10) Uani 1 1 d D
C7 C 0.6720(6) 0.2511(5) 0.4885(3) 0.0123(10) Uani 1 1 d .
C11 C 0.1593(6) 0.0077(5) -0.0461(4) 0.0142(10) Uani 1 1 d D
H2B H 0.257(5) -0.008(5) 0.300(4) 0.025(16) Uiso 1 1 d D
H1B H 0.085(7) 0.293(5) 0.197(5) 0.04(2) Uiso 1 1 d D
H1A H 0.152(9) 0.177(6) 0.184(5) 0.06(2) Uiso 1 1 d D
H2A H 0.400(6) -0.012(5) 0.303(5) 0.05(2) Uiso 1 1 d D
H9 H 0.943(6) 0.020(5) 0.375(3) 0.002(11) Uiso 1 1 d .
H7 H 0.593(7) 0.312(5) 0.519(4) 0.019(14) Uiso 1 1 d .
H8 H 0.875(6) 0.315(5) 0.526(4) 0.017(14) Uiso 1 1 d .
H4A H 0.485(4) 0.506(6) 0.125(4) 0.037(19) Uiso 1 1 d D
H10 H 0.675(6) 0.018(5) 0.376(4) 0.010(13) Uiso 1 1 d .
H4B H 0.368(9) 0.561(3) 0.164(6) 0.06(3) Uiso 1 1 d D
H12 H -0.080(6) 0.049(5) 0.151(2) 0.012(13) Uiso 1 1 d D
H3A H 0.664(4) 0.275(5) 0.186(4) 0.016(14) Uiso 1 1 d D
H3B H 0.580(11) 0.201(9) 0.147(5) 0.09(3) Uiso 1 1 d D
H11 H 0.265(3) 0.021(5) -0.076(4) 0.021(15) Uiso 1 1 d D
H11B H 0.698(9) 0.534(8) -0.035(3) 0.06(2) Uiso 1 1 d D
H10A H 0.429(6) 0.767(6) 0.205(4) 0.028(17) Uiso 1 1 d D
H11A H 0.761(5) 0.598(5) 0.021(5) 0.032(18) Uiso 1 1 d D
H10B H 0.276(4) 0.767(7) 0.207(4) 0.04(2) Uiso 1 1 d D
H8A H 0.939(8) 0.351(7) 0.069(2) 0.05(2) Uiso 1 1 d D
H9A H 0.565(6) 0.186(5) -0.019(2) 0.015(14) Uiso 1 1 d D
H9B H 0.449(5) 0.103(7) 0.039(6) 0.06(3) Uiso 1 1 d D
H8B H 0.889(8) 0.434(2) 0.118(5) 0.036(19) Uiso 1 1 d D

loop_
_atom_site_aniso_label
_atom_site_aniso_U_11
_atom_site_aniso_U_22
_atom_site_aniso_U_33
_atom_site_aniso_U_23
_atom_site_aniso_U_13
_atom_site_aniso_U_12
Nd1 0.00484(13) 0.00721(13) 0.00627(13) -0.00143(9) -0.00149(9) 0.00001(9)
Co1 0.0057(3) 0.0068(3) 0.0068(3) -0.0017(2) -0.0008(2) 0.0000(2)
O4 0.0136(19) 0.0129(18) 0.0136(17) 0.0012(14) -0.0028(15) -0.0004(14)
O3 0.0125(18) 0.0181(19) 0.0161(18) -0.0095(15) 0.0021(15) -0.0022(15)
O6 0.0058(16) 0.0160(17) 0.0133(16) 0.0020(13) -0.0023(13) -0.0015(13)
O1 0.0169(19) 0.0165(19) 0.0164(18) -0.0064(15) -0.0111(15) 0.0021(15)
O2 0.0085(18) 0.0114(18) 0.037(2) -0.0117(16) -0.0084(16) 0.0023(14)
O5 0.0060(16) 0.0173(18) 0.0159(17) 0.0003(14) -0.0035(13) -0.0005(13)
O8 0.0196(19) 0.0166(19) 0.0114(18) -0.0027(15) -0.0024(15) 0.0038(15)
N8 0.0080(19) 0.0090(19) 0.0081(18) 0.0032(15) -0.0016(15) -0.0001(15)
O11 0.018(2) 0.046(3) 0.017(2) -0.0064(19) -0.0030(17) -0.0058(18)
N3 0.011(2) 0.014(2) 0.018(2) -0.0062(17) -0.0034(17) -0.0002(17)
O10 0.015(2) 0.028(2) 0.025(2) -0.0132(17) -0.0032(17) 0.0028(16)
N1 0.011(2) 0.014(2) 0.0087(19) -0.0006(16) -0.0027(16) 0.0002(17)
N2 0.012(2) 0.014(2) 0.017(2) -0.0009(17) -0.0046(17) 0.0028(17)
N6 0.012(2) 0.020(2) 0.012(2) -0.0042(17) -0.0023(17) 0.0025(17)
O9 0.017(2) 0.034(2) 0.017(2) -0.0087(17) -0.0048(16) -0.0007(17)
N5 0.012(2) 0.013(2) 0.010(2) -0.0022(16) -0.0037(16) -0.0006(17)
C3 0.007(2) 0.011(2) 0.007(2) -0.0027(18) -0.0007(17) 0.0058(18)
C2 0.008(2) 0.011(2) 0.009(2) -0.0025(18) -0.0006(18) -0.0053(19)
O7 0.0154(19) 0.053(3) 0.025(2) -0.0262(19) -0.0066(16) -0.0024(18)
C1 0.011(2) 0.006(2) 0.004(2) 0.0016(17) -0.0029(17) -0.0052(19)
N7 0.0070(19) 0.013(2) 0.0096(19) 0.0027(16) -0.0038(15) 0.0002(15)
C5 0.010(2) 0.010(2) 0.005(2) -0.0009(17) -0.0005(17) 0.0030(19)
C6 0.005(2) 0.009(2) 0.016(3) -0.0033(18) -0.0029(19) 0.0004(17)
C9 0.015(2) 0.006(2) 0.011(2) -0.0006(18) -0.0019(19) 0.0001(19)
N9 0.016(2) 0.016(2) 0.016(2) -0.0067(17) -0.0060(18) 0.0012(17)
N4 0.023(2) 0.014(2) 0.012(2) -0.0023(17) -0.0023(18) 0.0016(17)
C10 0.014(2) 0.010(2) 0.010(2) -0.0006(19) -0.0033(19) -0.0004(19)
C4 0.010(2) 0.004(2) 0.015(3) 0.0001(18) -0.0044(19) -0.0019(17)
C8 0.010(2) 0.006(2) 0.008(2) 0.0025(18) -0.0013(18) -0.0014(17)
C12 0.014(2) 0.014(2) 0.009(2) -0.0038(19) -0.0001(19) 0.0023(19)
C7 0.015(2) 0.012(2) 0.008(2) -0.0001(19) -0.0025(19) 0.0026(19)
C11 0.017(3) 0.013(2) 0.010(2) -0.0005(19) 0.000(2) 0.003(2)

loop_
_atom_type_symbol
_atom_type_description
_atom_type_scat_dispersion_real
_atom_type_scat_dispersion_imag
_atom_type_scat_source
C C 0.0033 0.0016 'International Tables Vol C Tables 4.2.6.8 and 6.1.1.4'
H H 0 0 'International Tables Vol C Tables 4.2.6.8 and 6.1.1.4'
Co Co 0.3494 0.9721 'International Tables Vol C Tables 4.2.6.8 and 6.1.1.4'
N N 0.0061 0.0033 'International Tables Vol C Tables 4.2.6.8 and 6.1.1.4'
Nd Nd -0.1943 3.0179 'International Tables Vol C Tables 4.2.6.8 and 6.1.1.4'
O O 0.0106 0.006 'International Tables Vol C Tables 4.2.6.8 and 6.1.1.4'

loop_
_geom_angle_atom_site_label_1
_geom_angle_atom_site_label_2
_geom_angle_atom_site_label_3
_geom_angle
_geom_angle_site_symmetry_1
_geom_angle_site_symmetry_3
O5 Nd1 O6 82.42(10) . 1_455
O5 Nd1 O1 136.71(11) . .
O6 Nd1 O1 76.32(11) 1_455 .
O5 Nd1 O3 80.76(11) . .
O6 Nd1 O3 139.59(11) 1_455 .
O1 Nd1 O3 91.57(12) . .
O5 Nd1 O2 71.29(11) . .
O6 Nd1 O2 73.71(11) 1_455 .
O1 Nd1 O2 66.73(11) . .
O3 Nd1 O2 66.14(11) . .
O5 Nd1 O4 139.75(11) . .
O6 Nd1 O4 136.94(11) 1_455 .
O1 Nd1 O4 74.19(11) . .
O3 Nd1 O4 71.95(11) . .
O2 Nd1 O4 120.30(12) . .
O5 Nd1 N5 73.18(11) . .
O6 Nd1 N5 139.51(11) 1_455 .
O1 Nd1 N5 142.18(12) . .
O3 Nd1 N5 67.89(12) . .
O2 Nd1 N5 125.05(12) . .
O4 Nd1 N5 69.41(11) . .
O5 Nd1 N1 139.37(11) . 1_455
O6 Nd1 N1 72.42(11) 1_455 1_455
O1 Nd1 N1 67.42(12) . 1_455
O3 Nd1 N1 138.06(12) . 1_455
O2 Nd1 N1 127.77(11) . 1_455
O4 Nd1 N1 67.61(11) . 1_455
N5 Nd1 N1 106.46(12) . 1_455
O5 Nd1 N6 72.34(12) . 2_666
O6 Nd1 N6 72.27(12) 1_455 2_666
O1 Nd1 N6 132.71(12) . 2_666
O3 Nd1 N6 134.74(12) . 2_666
O2 Nd1 N6 132.59(13) . 2_666
O4 Nd1 N6 107.10(12) . 2_666
N5 Nd1 N6 69.79(12) . 2_666
N1 Nd1 N6 69.88(12) 1_455 2_666
C3 Co1 C5 178.43(19) . .
C3 Co1 C1 88.38(18) . .
C5 Co1 C1 92.50(19) . .
C3 Co1 C6 89.51(19) . .
C5 Co1 C6 89.20(19) . .
C1 Co1 C6 89.97(19) . .
C3 Co1 C4 91.28(19) . .
C5 Co1 C4 90.05(18) . .
C1 Co1 C4 87.91(19) . .
C6 Co1 C4 177.72(19) . .
C3 Co1 C2 90.08(18) . .
C5 Co1 C2 89.03(19) . .
C1 Co1 C2 178.46(18) . .
C6 Co1 C2 89.86(19) . .
C4 Co1 C2 92.29(19) . .
Nd1 O4 H4A 122(4) . .
Nd1 O4 H4B 120(5) . .
H4A O4 H4B 90(6) . .
Nd1 O3 H3A 123(4) . .
Nd1 O3 H3B 130(6) . .
H3A O3 H3B 103(7) . .
N8 O6 Nd1 129.9(3) . 1_655
Nd1 O1 H1B 122(5) . .
Nd1 O1 H1A 132(5) . .
H1B O1 H1A 105(6) . .
Nd1 O2 H2B 133(4) . .
Nd1 O2 H2A 133(5) . .
H2B O2 H2A 93(6) . .
N7 O5 Nd1 130.9(3) . .
H8A O8 H8B 91(6) . .
O6 N8 C9 119.6(4) . .
O6 N8 C8 120.5(4) . .
C9 N8 C8 119.9(4) . .
H11B O11 H11A 105(7) . .
H10A O10 H10B 101(6) . .
C1 N1 Nd1 177.4(3) . 1_655
C6 N6 Nd1 146.6(4) . 2_666
H9A O9 H9B 98(6) . .
C5 N5 Nd1 170.8(4) . .
N3 C3 Co1 178.7(4) . .
N2 C2 Co1 179.8(4) . .
N1 C1 Co1 176.9(4) . .
O5 N7 C10 119.6(4) . .
O5 N7 C7 121.3(4) . .
C10 N7 C7 119.1(4) . .
N5 C5 Co1 177.9(4) . .
N6 C6 Co1 178.3(4) . .
N8 C9 C10 120.3(4) . .
N8 C9 H9 121(3) . .
C10 C9 H9 119(3) . .
O7 N9 C12 120.5(4) . .
O7 N9 C11 120.2(4) . .
C12 N9 C11 119.3(4) . .
N7 C10 C9 120.6(4) . .
N7 C10 H10 118(3) . .
C9 C10 H10 122(3) . .
N4 C4 Co1 175.5(4) . .
N8 C8 C7 119.3(4) . .
N8 C8 H8 118(3) . .
C7 C8 H8 123(3) . .
N9 C12 C11 120.7(4) . 2
N9 C12 H12 118(3) . .
C11 C12 H12 121(3) 2 .
N7 C7 C8 120.7(4) . .
N7 C7 H7 117(3) . .
C8 C7 H7 122(3) . .
N9 C11 C12 120.0(5) . 2
N9 C11 H11 116(4) . .
C12 C11 H11 124(4) 2 .

loop_
_geom_bond_atom_site_label_1
_geom_bond_atom_site_label_2
_geom_bond_distance
_geom_bond_site_symmetry_2
Nd1 O5 2.463(3) .
Nd1 O6 2.477(3) 1_455
Nd1 O1 2.486(3) .
Nd1 O3 2.504(3) .
Nd1 O2 2.530(3) .
Nd1 O4 2.535(3) .
Nd1 N5 2.591(4) .
Nd1 N1 2.593(4) 1_455
Nd1 N6 2.596(4) 2_666
Co1 C3 1.883(5) .
Co1 C5 1.889(5) .
Co1 C1 1.890(5) .
Co1 C6 1.891(5) .
Co1 C4 1.893(5) .
Co1 C2 1.902(5) .
O6 N8 1.315(5) .
O6 Nd1 2.477(3) 1_655
O1 H1B 0.85(2) .
O1 H1A 0.85(2) .
O2 H2B 0.85(2) .
O2 H2A 0.86(2) .
O5 N7 1.309(5) .
N8 C9 1.350(6) .
N8 C8 1.357(6) .
N3 C3 1.159(6) .
N1 C1 1.149(6) .
N1 Nd1 2.593(4) 1_655
N2 C2 1.148(6) .
N6 C6 1.146(6) .
N6 Nd1 2.596(4) 2_666
N5 C5 1.149(6) .
O7 N9 1.308(5) .
N7 C10 1.351(6) .
N7 C7 1.356(6) .
C9 C10 1.359(7) .
C9 H9 0.96(5) .
N9 C12 1.343(6) .
N9 C11 1.347(6) .
N4 C4 1.150(6) .
C10 H10 0.92(5) .
C8 C7 1.370(7) .
C8 H8 1.01(5) .
C12 C11 1.360(7) 2
